data_4302873
loop_
_publ_author_name
'Geert-Jan M. Meppelder'
'Hong-Tao Fan'
'Thomas P. Spaniol'
'Jun Okuda'

_publ_contact_author
;       Jun Okuda
        Institute of Inorganic Chemistry
        RWTH Aachen University
        Landoltweg 1
        D-52074 Aachen
        Germany
;
_publ_contact_author_email jun.okuda@ac.rwth-aachen.de
_publ_contact_author_fax '+49 241 80 92644'
_publ_contact_author_phone '+49 241 80 94645'
_publ_section_title
;
Synthesis, Structure, and Olefin Polymerization Activity of Titanium
Complexes Bearing Asymmetric Tetradentate [OSNO]-Type Bis(phenolato) Ligands
;
_journal_name_full 'Inorganic Chemistry'
_journal_page_first 7378
_journal_page_last 7388
_journal_paper_doi 10.1021/ic900903b
_journal_volume 48
_journal_year 2009
_chemical_formula_moiety 'C35 H53 Cl2 N O2 S Ti, C2 H4 Cl4'
_chemical_formula_sum 'C37 H57 Cl6 N O2 S Ti'
_chemical_formula_weight 840.50
_chemical_name_systematic
;
 ?
;
_space_group_IT_number 60
_symmetry_cell_setting orthorhombic
_symmetry_space_group_name_Hall '-P 2n 2ab'
_symmetry_space_group_name_H-M 'P b c n'
_atom_sites_solution_hydrogens geom
_atom_sites_solution_primary direct
_atom_sites_solution_secondary difmap
_audit_creation_method SHELXL-97
_cell_angle_alpha 90.00
_cell_angle_beta 90.00
_cell_angle_gamma 90.00
_cell_formula_units_Z 4
_cell_length_a 9.4683(18)
_cell_length_b 18.311(4)
_cell_length_c 24.477(5)
_cell_measurement_reflns_used 1024
_cell_measurement_temperature 130(2)
_cell_measurement_theta_max 22.41
_cell_measurement_theta_min 2.37
_cell_volume 4243.7(15)
_computing_cell_refinement 'Bruker SMART (2001)'
_computing_data_collection 'Bruker SMART (2001)'
_computing_data_reduction 'Bruker SAINT+ (1999)'
_computing_molecular_graphics 'Ortep-3 for Windows (Farrugia, 1997)'
_computing_structure_refinement 'SHELXL-97 (Sheldrick, 1997)'
_computing_structure_solution 'SIR 97 (Altomare et al, 1997)'
_diffrn_ambient_temperature 130(2)
_diffrn_measured_fraction_theta_full 0.998
_diffrn_measured_fraction_theta_max 0.998
_diffrn_measurement_device_type 'CCD area detector'
_diffrn_measurement_method 'omega scans'
_diffrn_radiation_monochromator graphite
_diffrn_radiation_source 'fine-focus sealed tube'
_diffrn_radiation_type MoK\a
_diffrn_radiation_wavelength 0.71073
_diffrn_reflns_av_R_equivalents 0.0501
_diffrn_reflns_av_sigmaI/netI 0.0317
_diffrn_reflns_limit_h_max 12
_diffrn_reflns_limit_h_min -12
_diffrn_reflns_limit_k_max 24
_diffrn_reflns_limit_k_min -24
_diffrn_reflns_limit_l_max 32
_diffrn_reflns_limit_l_min -29
_diffrn_reflns_number 42001
_diffrn_reflns_theta_full 28.35
_diffrn_reflns_theta_max 28.35
_diffrn_reflns_theta_min 1.66
_exptl_absorpt_coefficient_mu 0.660
_exptl_absorpt_correction_T_max 0.9250
_exptl_absorpt_correction_T_min 0.7423
_exptl_absorpt_correction_type multi-scan
_exptl_absorpt_process_details 'Bruker SADABS'
_exptl_crystal_colour orange
_exptl_crystal_density_diffrn 1.316
_exptl_crystal_density_method 'not measured'
_exptl_crystal_description plate
_exptl_crystal_F_000 1768
_exptl_crystal_size_max 0.48
_exptl_crystal_size_mid 0.38
_exptl_crystal_size_min 0.12
_refine_diff_density_max 1.497
_refine_diff_density_min -1.048
_refine_diff_density_rms 0.136
_refine_ls_extinction_coef 0.0048(7)
_refine_ls_extinction_expression Fc^*^=kFc[1+0.001xFc^2^\l^3^/sin(2\q)]^-1/4^
_refine_ls_extinction_method SHELXL
_refine_ls_goodness_of_fit_ref 1.157
_refine_ls_hydrogen_treatment mixed
_refine_ls_matrix_type full
_refine_ls_number_parameters 239
_refine_ls_number_reflns 5305
_refine_ls_number_restraints 0
_refine_ls_restrained_S_all 1.157
_refine_ls_R_factor_all 0.1029
_refine_ls_R_factor_gt 0.0882
_refine_ls_shift/su_max 0.000
_refine_ls_shift/su_mean 0.000
_refine_ls_structure_factor_coef Fsqd
_refine_ls_weighting_details 'calc w=1/[\s^2^(Fo^2^)+(0.0867P)^2^+13.5065P] where P=(Fo^2^+2Fc^2^)/3'
_refine_ls_weighting_scheme calc
_refine_ls_wR_factor_gt 0.2215
_refine_ls_wR_factor_ref 0.2349
_reflns_number_gt 4461
_reflns_number_total 5305
_reflns_threshold_expression >2sigma(I)
_cod_data_source_file ic900903b_si_002_2.cif
_cod_data_source_block 7b
_cod_database_code 4302873

loop_
_symmetry_equiv_pos_as_xyz
'x, y, z'
'-x+1/2, -y+1/2, z+1/2'
'x+1/2, -y+1/2, -z'
'-x, y, -z+1/2'
'-x, -y, -z'
'x-1/2, y-1/2, -z-1/2'
'-x-1/2, y-1/2, z'
'x, -y, z-1/2'

loop_
_atom_site_label
_atom_site_type_symbol
_atom_site_fract_x
_atom_site_fract_y
_atom_site_fract_z
_atom_site_U_iso_or_equiv
_atom_site_adp_type
_atom_site_occupancy
_atom_site_symmetry_multiplicity
_atom_site_calc_flag
_atom_site_refinement_flags
_atom_site_disorder_assembly
_atom_site_disorder_group
Ti Ti 0.0000 -0.06216(5) 0.7500 0.0334(3) Uani 1 2 d S . .
S S 0.1296(3) 0.04103(9) 0.69277(7) 0.0199(3) Uani 0.50 1 d P A 1
N N 0.0522(8) 0.0411(3) 0.7001(2) 0.0197(11) Uani 0.50 1 d P A 2
C15 C 0.2036(10) 0.0285(4) 0.6818(3) 0.0252(14) Uani 0.50 1 d P A 2
H15A H 0.2075 -0.0142 0.6577 0.038 Uiso 0.50 1 calc PR A 2
H15B H 0.2633 0.0200 0.7139 0.038 Uiso 0.50 1 calc PR A 2
H15C H 0.2376 0.0716 0.6621 0.038 Uiso 0.50 1 calc PR A 2
O O -0.1470(4) -0.04318(15) 0.70157(10) 0.0371(7) Uani 1 1 d . A .
Cl Cl 0.12288(16) -0.14031(6) 0.69630(4) 0.0521(4) Uani 1 1 d . A .
C1 C -0.1414(4) -0.00225(19) 0.65548(14) 0.0282(8) Uani 1 1 d . . .
C2 C -0.0270(5) 0.04334(19) 0.64875(15) 0.0317(9) Uani 1 1 d . A .
C3 C -0.0106(4) 0.08513(19) 0.60155(15) 0.0276(7) Uani 1 1 d . . .
H3 H 0.0713 0.1144 0.5967 0.033 Uiso 1 1 calc R A .
C4 C -0.1144(4) 0.08374(18) 0.56173(13) 0.0219(6) Uani 1 1 d . A .
C5 C -0.2300(4) 0.03743(18) 0.56954(13) 0.0231(7) Uani 1 1 d . . .
H5 H -0.3012 0.0363 0.5422 0.028 Uiso 1 1 calc R A .
C6 C -0.2467(4) -0.00728(18) 0.61533(14) 0.0242(7) Uani 1 1 d . A .
C7 C -0.1037(4) 0.1309(2) 0.50993(14) 0.0261(7) Uani 1 1 d . . .
C8 C -0.1102(5) 0.0816(2) 0.45919(16) 0.0402(10) Uani 1 1 d . A .
H8A H -0.1119 0.1119 0.4262 0.060 Uiso 1 1 calc R . .
H8B H -0.1958 0.0516 0.4606 0.060 Uiso 1 1 calc R . .
H8C H -0.0270 0.0498 0.4584 0.060 Uiso 1 1 calc R . .
C9 C -0.2305(5) 0.1833(2) 0.50844(19) 0.0406(10) Uani 1 1 d . A .
H9A H -0.2233 0.2181 0.5387 0.061 Uiso 1 1 calc R . .
H9B H -0.3182 0.1553 0.5119 0.061 Uiso 1 1 calc R . .
H9C H -0.2308 0.2099 0.4737 0.061 Uiso 1 1 calc R . .
C10 C 0.0315(5) 0.1744(3) 0.5083(2) 0.0523(13) Uani 1 1 d . A .
H10A H 0.0385 0.2046 0.5412 0.079 Uiso 1 1 calc R . .
H10B H 0.0317 0.2058 0.4759 0.079 Uiso 1 1 calc R . .
H10C H 0.1121 0.1409 0.5067 0.079 Uiso 1 1 calc R . .
C11 C -0.3711(4) -0.0603(2) 0.62138(16) 0.0319(8) Uani 1 1 d . . .
C12 C -0.4560(6) -0.0430(3) 0.6734(2) 0.0521(13) Uani 1 1 d . A .
H12A H -0.4888 0.0078 0.6721 0.078 Uiso 1 1 calc R . .
H12B H -0.3956 -0.0498 0.7056 0.078 Uiso 1 1 calc R . .
H12C H -0.5375 -0.0758 0.6758 0.078 Uiso 1 1 calc R . .
C13 C -0.3142(5) -0.1390(2) 0.62449(18) 0.0368(9) Uani 1 1 d . A .
H13A H -0.3935 -0.1733 0.6261 0.055 Uiso 1 1 calc R . .
H13B H -0.2559 -0.1444 0.6573 0.055 Uiso 1 1 calc R . .
H13C H -0.2569 -0.1492 0.5920 0.055 Uiso 1 1 calc R . .
C14 C -0.4703(5) -0.0563(3) 0.5725(2) 0.0503(13) Uani 1 1 d . A .
H14A H -0.5110 -0.0072 0.5701 0.076 Uiso 1 1 calc R . .
H14B H -0.5463 -0.0922 0.5769 0.076 Uiso 1 1 calc R . .
H14C H -0.4175 -0.0670 0.5390 0.076 Uiso 1 1 calc R . .
C16 C 0.0699(6) 0.1154(2) 0.73536(17) 0.0441(12) Uani 1 1 d . . .
H16 H 0.148(6) 0.111(3) 0.762(2) 0.053 Uiso 1 1 d . . .
C17 C 0.0920(5) 0.1860(2) 0.70234(17) 0.0361(9) Uani 1 1 d . A .
H17A H 0.1884 0.1861 0.6867 0.043 Uiso 1 1 calc R . .
H17B H 0.0238 0.1873 0.6717 0.043 Uiso 1 1 calc R . .
C18 C 0.0725(5) 0.2535(2) 0.73744(17) 0.0353(9) Uani 1 1 d . . .
H18A H 0.1449 0.2542 0.7666 0.042 Uiso 1 1 calc R A .
H18B H 0.0849 0.2978 0.7148 0.042 Uiso 1 1 calc R . .
C19 C -0.0033(17) 0.7109(8) 0.6367(6) 0.073(3) Uiso 0.50 1 d P B 1
H19A H 0.0573 0.7205 0.6689 0.088 Uiso 0.50 1 calc PR B 1
H19B H -0.0248 0.7584 0.6193 0.088 Uiso 0.50 1 calc PR B 1
Cl2 Cl 0.0912(3) 0.65615(17) 0.58980(13) 0.0531(7) Uiso 0.50 1 d P B 1
Cl3 Cl -0.1581(3) 0.67167(15) 0.65829(11) 0.0540(6) Uiso 0.50 1 d P B 1
C20 C -0.0780(16) 0.6900(8) 0.6481(5) 0.064(3) Uiso 0.50 1 d P C 2
H20A H -0.1649 0.6657 0.6349 0.077 Uiso 0.50 1 calc PR C 2
H20B H -0.0955 0.7433 0.6490 0.077 Uiso 0.50 1 calc PR C 2
Cl4 Cl 0.0618(4) 0.67091(19) 0.60417(15) 0.0613(8) Uiso 0.50 1 d P C 2
Cl5 Cl -0.0356(3) 0.65809(17) 0.71523(13) 0.0626(7) Uiso 0.50 1 d P . 2

loop_
_atom_site_aniso_label
_atom_site_aniso_U_11
_atom_site_aniso_U_22
_atom_site_aniso_U_33
_atom_site_aniso_U_23
_atom_site_aniso_U_13
_atom_site_aniso_U_12
Ti 0.0665(7) 0.0177(4) 0.0161(4) 0.000 -0.0054(4) 0.000
S 0.0183(10) 0.0246(8) 0.0168(8) 0.0009(6) -0.0005(8) 0.0016(8)
N 0.018(3) 0.021(3) 0.021(3) -0.002(2) 0.003(3) 0.003(3)
C15 0.017(4) 0.034(4) 0.025(4) 0.003(3) 0.009(3) 0.005(3)
O 0.067(2) 0.0276(13) 0.0169(12) 0.0043(10) -0.0034(12) 0.0102(13)
Cl 0.0887(10) 0.0345(5) 0.0333(5) -0.0143(4) -0.0199(6) 0.0256(6)
C1 0.048(2) 0.0188(14) 0.0174(15) -0.0002(12) -0.0021(15) 0.0056(15)
C2 0.046(2) 0.0213(15) 0.0280(18) -0.0038(13) -0.0197(17) 0.0057(15)
C3 0.0293(18) 0.0218(15) 0.0317(18) -0.0039(13) -0.0097(15) 0.0016(14)
C4 0.0247(16) 0.0226(15) 0.0183(14) -0.0013(12) -0.0016(13) 0.0031(13)
C5 0.0261(17) 0.0244(15) 0.0188(15) 0.0002(12) -0.0027(13) 0.0020(13)
C6 0.0309(17) 0.0203(14) 0.0216(15) 0.0011(12) 0.0026(14) 0.0042(13)
C7 0.0268(17) 0.0286(17) 0.0230(16) 0.0049(13) 0.0020(14) 0.0029(14)
C8 0.055(3) 0.041(2) 0.0245(18) 0.0028(16) 0.0055(18) 0.010(2)
C9 0.047(2) 0.034(2) 0.041(2) 0.0109(17) 0.008(2) 0.0120(18)
C10 0.042(3) 0.064(3) 0.051(3) 0.018(2) -0.001(2) -0.014(2)
C11 0.036(2) 0.0264(17) 0.0331(19) 0.0095(15) 0.0042(16) -0.0008(15)
C12 0.055(3) 0.041(2) 0.060(3) 0.011(2) 0.028(3) 0.008(2)
C13 0.046(2) 0.0249(17) 0.040(2) 0.0016(15) 0.0021(19) -0.0024(17)
C14 0.041(2) 0.045(2) 0.065(3) 0.022(2) -0.014(2) -0.018(2)
C16 0.083(4) 0.0255(18) 0.0241(18) 0.0048(14) 0.013(2) 0.019(2)
C17 0.045(2) 0.0306(19) 0.033(2) 0.0081(15) 0.0056(18) 0.0048(17)
C18 0.042(2) 0.0258(17) 0.038(2) 0.0048(15) -0.0100(18) -0.0066(16)

loop_
_atom_type_symbol
_atom_type_description
_atom_type_scat_dispersion_real
_atom_type_scat_dispersion_imag
_atom_type_scat_source
C C 0.0033 0.0016 'International Tables Vol C Tables 4.2.6.8 and 6.1.1.4'
H H 0.0000 0.0000 'International Tables Vol C Tables 4.2.6.8 and 6.1.1.4'
Cl Cl 0.1484 0.1585 'International Tables Vol C Tables 4.2.6.8 and 6.1.1.4'
N N 0.0061 0.0033 'International Tables Vol C Tables 4.2.6.8 and 6.1.1.4'
O O 0.0106 0.0060 'International Tables Vol C Tables 4.2.6.8 and 6.1.1.4'
S S 0.1246 0.1234 'International Tables Vol C Tables 4.2.6.8 and 6.1.1.4'
Ti Ti 0.2776 0.4457 'International Tables Vol C Tables 4.2.6.8 and 6.1.1.4'

loop_
_geom_angle_atom_site_label_1
_geom_angle_atom_site_label_2
_geom_angle_atom_site_label_3
_geom_angle
_geom_angle_site_symmetry_1
_geom_angle_site_symmetry_3
_geom_angle_publ_flag
O Ti O 158.47(18) 4_556 . ?
O Ti Cl 95.93(10) 4_556 . ?
O Ti Cl 97.62(9) . . ?
O Ti Cl 97.62(9) 4_556 4_556 ?
O Ti Cl 95.93(10) . 4_556 ?
Cl Ti Cl 101.63(8) . 4_556 ?
O Ti N 70.7(2) 4_556 4_556 ?
O Ti N 91.38(19) . 4_556 ?
Cl Ti N 159.4(2) . 4_556 ?
Cl Ti N 95.76(17) 4_556 4_556 ?
O Ti N 91.38(19) 4_556 . ?
O Ti N 70.7(2) . . ?
Cl Ti N 95.76(18) . . ?
Cl Ti N 159.4(2) 4_556 . ?
N Ti N 69.8(3) 4_556 . ?
O Ti S 81.80(10) 4_556 . ?
O Ti S 82.91(11) . . ?
Cl Ti S 84.60(7) . . ?
Cl Ti S 173.76(7) 4_556 . ?
N Ti S 78.17(19) 4_556 . ?
N Ti S 15.54(17) . . ?
O Ti S 82.91(11) 4_556 4_556 ?
O Ti S 81.80(10) . 4_556 ?
Cl Ti S 173.76(7) . 4_556 ?
Cl Ti S 84.60(7) 4_556 4_556 ?
N Ti S 15.54(17) 4_556 4_556 ?
N Ti S 78.17(19) . 4_556 ?
S Ti S 89.16(11) . 4_556 ?
C16 S C2 93.9(3) . . ?
C16 S Ti 95.03(18) . . ?
C2 S Ti 87.29(16) . . ?
C2 N C15 103.6(5) . . ?
C2 N C16 119.1(4) . . ?
C15 N C16 100.7(5) . . ?
C2 N Ti 111.6(4) . . ?
C15 N Ti 103.6(4) . . ?
C16 N Ti 115.4(3) . . ?
N C15 H15A 109.5 . . ?
N C15 H15B 109.5 . . ?
H15A C15 H15B 109.5 . . ?
N C15 H15C 109.5 . . ?
H15A C15 H15C 109.5 . . ?
H15B C15 H15C 109.5 . . ?
C1 O Ti 127.1(3) . . ?
O C1 C2 117.8(3) . . ?
O C1 C6 121.2(4) . . ?
C2 C1 C6 121.0(3) . . ?
C1 C2 C3 121.3(3) . . ?
C1 C2 N 106.4(4) . . ?
C3 C2 N 132.0(4) . . ?
C1 C2 S 123.5(3) . . ?
C3 C2 S 114.2(3) . . ?
C4 C3 C2 119.6(4) . . ?
C4 C3 H3 120.2 . . ?
C2 C3 H3 120.2 . . ?
C3 C4 C5 118.1(3) . . ?
C3 C4 C7 121.6(3) . . ?
C5 C4 C7 120.4(3) . . ?
C6 C5 C4 123.6(3) . . ?
C6 C5 H5 118.2 . . ?
C4 C5 H5 118.2 . . ?
C5 C6 C1 116.3(3) . . ?
C5 C6 C11 122.4(3) . . ?
C1 C6 C11 121.3(3) . . ?
C10 C7 C9 109.5(4) . . ?
C10 C7 C8 108.8(4) . . ?
C9 C7 C8 108.4(3) . . ?
C10 C7 C4 112.0(3) . . ?
C9 C7 C4 108.6(3) . . ?
C8 C7 C4 109.5(3) . . ?
C7 C8 H8A 109.5 . . ?
C7 C8 H8B 109.5 . . ?
H8A C8 H8B 109.5 . . ?
C7 C8 H8C 109.5 . . ?
H8A C8 H8C 109.5 . . ?
H8B C8 H8C 109.5 . . ?
C7 C9 H9A 109.5 . . ?
C7 C9 H9B 109.5 . . ?
H9A C9 H9B 109.5 . . ?
C7 C9 H9C 109.5 . . ?
H9A C9 H9C 109.5 . . ?
H9B C9 H9C 109.5 . . ?
C7 C10 H10A 109.5 . . ?
C7 C10 H10B 109.5 . . ?
H10A C10 H10B 109.5 . . ?
C7 C10 H10C 109.5 . . ?
H10A C10 H10C 109.5 . . ?
H10B C10 H10C 109.5 . . ?
C14 C11 C6 111.5(3) . . ?
C14 C11 C12 108.6(4) . . ?
C6 C11 C12 110.5(4) . . ?
C14 C11 C13 107.5(4) . . ?
C6 C11 C13 109.1(3) . . ?
C12 C11 C13 109.6(3) . . ?
C11 C12 H12A 109.5 . . ?
C11 C12 H12B 109.5 . . ?
H12A C12 H12B 109.5 . . ?
C11 C12 H12C 109.5 . . ?
H12A C12 H12C 109.5 . . ?
H12B C12 H12C 109.5 . . ?
C11 C13 H13A 109.5 . . ?
C11 C13 H13B 109.5 . . ?
H13A C13 H13B 109.5 . . ?
C11 C13 H13C 109.5 . . ?
H13A C13 H13C 109.5 . . ?
H13B C13 H13C 109.5 . . ?
C11 C14 H14A 109.5 . . ?
C11 C14 H14B 109.5 . . ?
H14A C14 H14B 109.5 . . ?
C11 C14 H14C 109.5 . . ?
H14A C14 H14C 109.5 . . ?
H14B C14 H14C 109.5 . . ?
C16 C16 C17 111.7(3) 4_556 . ?
C16 C16 N 99.4(4) 4_556 . ?
C17 C16 N 116.1(4) . . ?
C16 C16 S 123.4(3) 4_556 . ?
C17 C16 S 106.7(3) . . ?
C16 C16 H16 110(3) 4_556 . ?
C17 C16 H16 109(3) . . ?
N C16 H16 111(3) . . ?
S C16 H16 95(3) . . ?
C18 C17 C16 111.7(3) . . ?
C18 C17 H17A 109.3 . . ?
C16 C17 H17A 109.3 . . ?
C18 C17 H17B 109.3 . . ?
C16 C17 H17B 109.3 . . ?
H17A C17 H17B 107.9 . . ?
C18 C18 C17 110.0(3) 4_556 . ?
C18 C18 H18A 109.7 4_556 . ?
C17 C18 H18A 109.7 . . ?
C18 C18 H18B 109.7 4_556 . ?
C17 C18 H18B 109.7 . . ?
H18A C18 H18B 108.2 . . ?
Cl3 C19 Cl2 113.3(8) . . ?
Cl3 C19 H19A 108.9 . . ?
Cl2 C19 H19A 108.9 . . ?
Cl3 C19 H19B 108.9 . . ?
Cl2 C19 H19B 108.9 . . ?
H19A C19 H19B 107.7 . . ?
Cl4 C20 Cl5 109.3(7) . . ?
Cl4 C20 H20A 109.8 . . ?
Cl5 C20 H20A 109.8 . . ?
Cl4 C20 H20B 109.8 . . ?
Cl5 C20 H20B 109.8 . . ?
H20A C20 H20B 108.3 . . ?
C20 Cl5 Cl5 159.4(5) . 4_556 ?

loop_
_geom_bond_atom_site_label_1
_geom_bond_atom_site_label_2
_geom_bond_distance
_geom_bond_site_symmetry_2
_geom_bond_publ_flag
Ti O 1.861(3) 4_556 ?
Ti O 1.861(3) . ?
Ti Cl 2.2647(12) . ?
Ti Cl 2.2647(13) 4_556 ?
Ti N 2.305(6) 4_556 ?
Ti N 2.305(6) . ?
Ti S 2.653(2) . ?
Ti S 2.653(2) 4_556 ?
S C16 1.806(5) . ?
S C2 1.833(4) . ?
N C2 1.464(7) . ?
N C15 1.519(11) . ?
N C16 1.621(7) . ?
C15 H15A 0.9800 . ?
C15 H15B 0.9800 . ?
C15 H15C 0.9800 . ?
O C1 1.355(4) . ?
C1 C2 1.377(6) . ?
C1 C6 1.403(5) . ?
C2 C3 1.394(5) . ?
C3 C4 1.384(5) . ?
C3 H3 0.9500 . ?
C4 C5 1.398(5) . ?
C4 C7 1.538(5) . ?
C5 C6 1.397(5) . ?
C5 H5 0.9500 . ?
C6 C11 1.534(5) . ?
C7 C10 1.507(6) . ?
C7 C9 1.537(5) . ?
C7 C8 1.537(6) . ?
C8 H8A 0.9800 . ?
C8 H8B 0.9800 . ?
C8 H8C 0.9800 . ?
C9 H9A 0.9800 . ?
C9 H9B 0.9800 . ?
C9 H9C 0.9800 . ?
C10 H10A 0.9800 . ?
C10 H10B 0.9800 . ?
C10 H10C 0.9800 . ?
C11 C14 1.523(6) . ?
C11 C12 1.539(6) . ?
C11 C13 1.539(5) . ?
C12 H12A 0.9800 . ?
C12 H12B 0.9800 . ?
C12 H12C 0.9800 . ?
C13 H13A 0.9800 . ?
C13 H13B 0.9800 . ?
C13 H13C 0.9800 . ?
C14 H14A 0.9800 . ?
C14 H14B 0.9800 . ?
C14 H14C 0.9800 . ?
C16 C16 1.505(10) 4_556 ?
C16 C17 1.538(5) . ?
C16 H16 0.99(6) . ?
C17 C18 1.516(6) . ?
C17 H17A 0.9900 . ?
C17 H17B 0.9900 . ?
C18 C18 1.505(9) 4_556 ?
C18 H18A 0.9900 . ?
C18 H18B 0.9900 . ?
C19 Cl3 1.715(16) . ?
C19 Cl2 1.767(15) . ?
C19 H19A 0.9900 . ?
C19 H19B 0.9900 . ?
C20 Cl4 1.741(14) . ?
C20 Cl5 1.790(13) . ?
C20 H20A 0.9900 . ?
C20 H20B 0.9900 . ?
Cl5 Cl5 1.831(6) 4_556 ?

loop_
_geom_torsion_atom_site_label_1
_geom_torsion_atom_site_label_2
_geom_torsion_atom_site_label_3
_geom_torsion_atom_site_label_4
_geom_torsion
_geom_torsion_site_symmetry_1
_geom_torsion_site_symmetry_2
_geom_torsion_site_symmetry_3
_geom_torsion_site_symmetry_4
_geom_torsion_publ_flag
O Ti S C16 -74.6(2) 4_556 . . . ?
O Ti S C16 90.2(2) . . . . ?
Cl Ti S C16 -171.4(2) . . . . ?
N Ti S C16 -2.7(2) 4_556 . . . ?
N Ti S C16 52.9(6) . . . . ?
S Ti S C16 8.37(19) 4_556 . . . ?
O Ti S C2 -3.52(16) . . . . ?
Cl Ti S C2 94.88(14) . . . . ?
N Ti S C2 -96.4(2) 4_556 . . . ?
N Ti S C2 -40.8(6) . . . . ?
S Ti S C2 -85.36(16) 4_556 . . . ?
O Ti N C2 170.2(4) 4_556 . . . ?
O Ti N C2 -22.0(4) . . . . ?
Cl Ti N C2 74.1(4) . . . . ?
Cl Ti N C2 -73.6(6) 4_556 . . . ?
N Ti N C2 -121.0(6) 4_556 . . . ?
S Ti N C2 118.4(8) . . . . ?
S Ti N C2 -107.4(5) 4_556 . . . ?
O Ti N C15 59.3(4) 4_556 . . . ?
O Ti N C15 -132.9(4) . . . . ?
Cl Ti N C15 -36.8(4) . . . . ?
Cl Ti N C15 175.5(3) 4_556 . . . ?
N Ti N C15 128.1(6) 4_556 . . . ?
S Ti N C15 7.6(4) . . . . ?
S Ti N C15 141.8(4) 4_556 . . . ?
O Ti N C16 -49.7(5) 4_556 . . . ?
O Ti N C16 118.1(5) . . . . ?
Cl Ti N C16 -145.8(4) . . . . ?
Cl Ti N C16 66.5(7) 4_556 . . . ?
N Ti N C16 19.1(3) 4_556 . . . ?
S Ti N C16 -101.5(8) . . . . ?
S Ti N C16 32.7(4) 4_556 . . . ?
O Ti O C1 55.8(3) 4_556 . . . ?
Cl Ti O C1 -72.8(3) . . . . ?
Cl Ti O C1 -175.4(3) 4_556 . . . ?
N Ti O C1 88.7(3) 4_556 . . . ?
N Ti O C1 20.7(3) . . . . ?
S Ti O C1 10.8(3) . . . . ?
S Ti O C1 101.0(3) 4_556 . . . ?
Ti O C1 C2 -15.4(5) . . . . ?
Ti O C1 C6 163.1(3) . . . . ?
O C1 C2 C3 177.5(3) . . . . ?
C6 C1 C2 C3 -1.1(6) . . . . ?
O C1 C2 N -7.4(5) . . . . ?
C6 C1 C2 N 174.0(4) . . . . ?
O C1 C2 S 10.0(5) . . . . ?
C6 C1 C2 S -168.6(3) . . . . ?
C15 N C2 C1 131.6(5) . . . . ?
C16 N C2 C1 -117.7(5) . . . . ?
Ti N C2 C1 20.8(5) . . . . ?
C15 N C2 C3 -54.1(7) . . . . ?
C16 N C2 C3 56.7(8) . . . . ?
Ti N C2 C3 -164.9(4) . . . . ?
C15 N C2 S -9.0(4) . . . . ?
C16 N C2 S 101.7(8) . . . . ?
Ti N C2 S -119.8(7) . . . . ?
C16 S C2 C1 -97.2(4) . . . . ?
Ti S C2 C1 -2.3(3) . . . . ?
C16 S C2 C3 94.5(3) . . . . ?
Ti S C2 C3 -170.7(3) . . . . ?
C16 S C2 N -50.3(6) . . . . ?
Ti S C2 N 44.5(6) . . . . ?
C1 C2 C3 C4 3.2(6) . . . . ?
N C2 C3 C4 -170.4(5) . . . . ?
S C2 C3 C4 171.8(3) . . . . ?
C2 C3 C4 C5 -2.8(5) . . . . ?
C2 C3 C4 C7 177.8(3) . . . . ?
C3 C4 C5 C6 0.2(5) . . . . ?
C7 C4 C5 C6 179.7(3) . . . . ?
C4 C5 C6 C1 1.9(5) . . . . ?
C4 C5 C6 C11 -176.9(3) . . . . ?
O C1 C6 C5 -180.0(3) . . . . ?
C2 C1 C6 C5 -1.4(5) . . . . ?
O C1 C6 C11 -1.2(5) . . . . ?
C2 C1 C6 C11 177.4(3) . . . . ?
C3 C4 C7 C10 1.9(5) . . . . ?
C5 C4 C7 C10 -177.5(4) . . . . ?
C3 C4 C7 C9 -119.1(4) . . . . ?
C5 C4 C7 C9 61.4(4) . . . . ?
C3 C4 C7 C8 122.7(4) . . . . ?
C5 C4 C7 C8 -56.8(4) . . . . ?
C5 C6 C11 C14 -0.7(5) . . . . ?
C1 C6 C11 C14 -179.5(4) . . . . ?
C5 C6 C11 C12 -121.6(4) . . . . ?
C1 C6 C11 C12 59.7(5) . . . . ?
C5 C6 C11 C13 117.8(4) . . . . ?
C1 C6 C11 C13 -60.9(4) . . . . ?
C2 N C16 C16 81.9(6) . . . 4_556 ?
C15 N C16 C16 -165.8(5) . . . 4_556 ?
Ti N C16 C16 -55.0(6) . . . 4_556 ?
C2 N C16 C17 -37.9(8) . . . . ?
C15 N C16 C17 74.4(6) . . . . ?
Ti N C16 C17 -174.9(4) . . . . ?
C2 N C16 S -110.6(8) . . . . ?
C15 N C16 S 1.7(4) . . . . ?
Ti N C16 S 112.4(7) . . . . ?
C2 S C16 C16 55.7(5) . . . 4_556 ?
Ti S C16 C16 -31.9(5) . . . 4_556 ?
C2 S C16 C17 -75.6(4) . . . . ?
Ti S C16 C17 -163.2(3) . . . . ?
C2 S C16 N 40.9(5) . . . . ?
Ti S C16 N -46.7(5) . . . . ?
C16 C16 C17 C18 53.5(6) 4_556 . . . ?
N C16 C17 C18 166.4(5) . . . . ?
S C16 C17 C18 -169.0(3) . . . . ?
C16 C17 C18 C18 -57.8(5) . . . 4_556 ?
Cl4 C20 Cl5 Cl5 87.3(15) . . . 4_556 ?
